data_4325585
loop_
_publ_author_name
'Jiasheng Wu'
'Ruilong Sheng'
'Weimin Liu'
'Pengfei Wang'
'Jingjin Ma'
'Hongyan Zhang'
'Xiaoqing Zhuang'

_publ_section_title
;
 Reversible Fluorescent Probe for Highly Selective and Sensitive Detection
 of Mercapto Biomolecules
;
_journal_name_full 'Inorganic Chemistry'
_journal_page_first 6543
_journal_page_last 6551
_journal_paper_doi 10.1021/ic200181p
_journal_volume 50
_journal_year 2011
_chemical_formula_sum 'C30 H36 Cl4 Hg2 N8 O4 S2'
_chemical_formula_weight 1179.79
_chemical_name_systematic
; 
 ? 
;
_space_group_IT_number 2
_symmetry_cell_setting triclinic
_symmetry_space_group_name_Hall '-P 1'
_symmetry_space_group_name_H-M 'P -1'
_atom_sites_solution_hydrogens geom
_atom_sites_solution_primary direct
_atom_sites_solution_secondary difmap
_audit_creation_method SHELXL-97
_cell_angle_alpha 97.93(3)
_cell_angle_beta 105.24(3)
_cell_angle_gamma 94.29(3)
_cell_formula_units_Z 1
_cell_length_a 8.2194(16)
_cell_length_b 9.3156(19)
_cell_length_c 13.358(3)
_cell_measurement_temperature 296(2)
_cell_volume 970.8(4)
_computing_structure_refinement 'SHELXL-97 (Sheldrick, 1997)'
_computing_structure_solution 'SHELXS-97 (Sheldrick, 1990)'
_diffrn_ambient_temperature 296(2)
_diffrn_measured_fraction_theta_full 0.996
_diffrn_measured_fraction_theta_max 0.996
_diffrn_radiation_monochromator graphite
_diffrn_radiation_source 'fine-focus sealed tube'
_diffrn_radiation_type MoK\a
_diffrn_radiation_wavelength 0.71073
_diffrn_reflns_av_R_equivalents 0.0593
_diffrn_reflns_av_sigmaI/netI 0.0852
_diffrn_reflns_limit_h_max 10
_diffrn_reflns_limit_h_min -10
_diffrn_reflns_limit_k_max 12
_diffrn_reflns_limit_k_min -12
_diffrn_reflns_limit_l_max 17
_diffrn_reflns_limit_l_min -17
_diffrn_reflns_number 8055
_diffrn_reflns_theta_full 27.48
_diffrn_reflns_theta_max 27.48
_diffrn_reflns_theta_min 2.22
_exptl_absorpt_coefficient_mu 8.326
_exptl_absorpt_correction_T_max 0.7883
_exptl_absorpt_correction_T_min 0.2121
_exptl_crystal_density_diffrn 2.018
_exptl_crystal_F_000 564
_exptl_crystal_size_max 0.27
_exptl_crystal_size_mid 0.11
_exptl_crystal_size_min 0.03
_refine_diff_density_max 1.236
_refine_diff_density_min -1.498
_refine_diff_density_rms 0.163
_refine_ls_extinction_method none
_refine_ls_goodness_of_fit_ref 0.989
_refine_ls_hydrogen_treatment mixed
_refine_ls_matrix_type full
_refine_ls_number_parameters 226
_refine_ls_number_reflns 4440
_refine_ls_number_restraints 0
_refine_ls_restrained_S_all 0.989
_refine_ls_R_factor_all 0.0905
_refine_ls_R_factor_gt 0.0624
_refine_ls_shift/su_max 0.000
_refine_ls_shift/su_mean 0.000
_refine_ls_structure_factor_coef Fsqd
_refine_ls_weighting_details 'calc w=1/[\s^2^(Fo^2^)+(0.1000P)^2^+0.0000P] where P=(Fo^2^+2Fc^2^)/3'
_refine_ls_weighting_scheme calc
_refine_ls_wR_factor_gt 0.1529
_refine_ls_wR_factor_ref 0.1656
_reflns_number_gt 3383
_reflns_number_total 4440
_reflns_threshold_expression >2sigma(I)
_cod_data_source_file ic200181p_si_004.cif
_cod_data_source_block a
_cod_original_cell_volume 970.8(3)
_cod_database_code 4325585

loop_
_symmetry_equiv_pos_as_xyz
'x, y, z'
'-x, -y, -z'

loop_
_atom_site_label
_atom_site_type_symbol
_atom_site_fract_x
_atom_site_fract_y
_atom_site_fract_z
_atom_site_U_iso_or_equiv
_atom_site_adp_type
_atom_site_occupancy
_atom_site_symmetry_multiplicity
_atom_site_calc_flag
_atom_site_refinement_flags
Hg1 Hg 0.47800(5) 1.05180(5) -0.36298(4) 0.04923(18) Uani 1 1 d .
Cl1 Cl 0.6506(3) 0.9154(3) -0.2469(3) 0.0553(7) Uani 1 1 d .
Cl2 Cl 0.6430(3) 1.1851(3) -0.4677(2) 0.0475(6) Uani 1 1 d .
S1 S 0.2200(3) 1.1655(3) -0.3812(2) 0.0472(6) Uani 1 1 d .
O1 O 0.2472(8) 0.7146(7) 0.1411(6) 0.0410(16) Uani 1 1 d .
O2 O 0.4585(9) 0.8154(9) 0.0897(6) 0.0509(19) Uani 1 1 d .
N1 N -0.1713(11) 0.4617(10) 0.2582(7) 0.046(2) Uani 1 1 d .
N2 N 0.1414(10) 0.9612(10) -0.1559(7) 0.0421(19) Uani 1 1 d .
N3 N 0.2208(10) 1.0394(9) -0.2150(7) 0.0403(19) Uani 1 1 d .
H3A H 0.3290 1.0624 -0.1957 0.048 Uiso 1 1 calc R
N4 N -0.0365(10) 1.0481(10) -0.3277(8) 0.048(2) Uani 1 1 d .
H4A H -0.0851 1.0033 -0.2892 0.058 Uiso 1 1 calc R
H4B H -0.0967 1.0736 -0.3841 0.058 Uiso 1 1 calc R
C1 C -0.4646(18) 0.4737(16) 0.2795(14) 0.080(5) Uani 1 1 d .
H1A H -0.5737 0.4175 0.2632 0.120 Uiso 1 1 calc R
H1B H -0.4758 0.5599 0.2475 0.120 Uiso 1 1 calc R
H1C H -0.4209 0.5011 0.3544 0.120 Uiso 1 1 calc R
C2 C -0.3431(15) 0.3826(12) 0.2375(11) 0.053(3) Uani 1 1 d .
H2B H -0.3335 0.2952 0.2697 0.063 Uiso 1 1 calc R
H2C H -0.3902 0.3523 0.1623 0.063 Uiso 1 1 calc R
C3 C 0.056(2) 0.3389(17) 0.3595(13) 0.086(5) Uani 1 1 d .
H3B H 0.1324 0.3428 0.4280 0.129 Uiso 1 1 calc R
H3C H 0.1193 0.3473 0.3093 0.129 Uiso 1 1 calc R
H3D H -0.0162 0.2477 0.3399 0.129 Uiso 1 1 calc R
C4 C -0.0515(15) 0.4622(12) 0.3614(8) 0.046(2) Uani 1 1 d .
H4C H -0.1142 0.4543 0.4130 0.056 Uiso 1 1 calc R
H4D H 0.0216 0.5541 0.3826 0.056 Uiso 1 1 calc R
C5 C -0.1316(13) 0.5362(11) 0.1855(8) 0.040(2) Uani 1 1 d .
C6 C 0.0387(12) 0.5913(11) 0.1983(8) 0.040(2) Uani 1 1 d .
H6A H 0.1239 0.5756 0.2558 0.047 Uiso 1 1 calc R
C7 C 0.0778(11) 0.6677(10) 0.1261(8) 0.0343(19) Uani 1 1 d .
C8 C -0.0419(12) 0.6980(11) 0.0383(8) 0.039(2) Uani 1 1 d .
C9 C -0.2106(13) 0.6423(13) 0.0271(9) 0.047(3) Uani 1 1 d .
H9A H -0.2952 0.6596 -0.0301 0.056 Uiso 1 1 calc R
C10 C -0.2555(13) 0.5630(12) 0.0976(9) 0.045(2) Uani 1 1 d .
H10A H -0.3685 0.5271 0.0868 0.054 Uiso 1 1 calc R
C11 C 0.0109(13) 0.7831(12) -0.0285(8) 0.045(2) Uani 1 1 d .
H11A H -0.0698 0.8077 -0.0848 0.054 Uiso 1 1 calc R
C12 C 0.1762(11) 0.8302(11) -0.0132(8) 0.037(2) Uani 1 1 d .
C13 C 0.3037(13) 0.7870(11) 0.0724(8) 0.038(2) Uani 1 1 d .
C14 C 0.2410(12) 0.9171(11) -0.0788(8) 0.040(2) Uani 1 1 d .
H14A H 0.3576 0.9414 -0.0645 0.048 Uiso 1 1 calc R
C15 C 0.1271(11) 1.0773(10) -0.3006(8) 0.0332(19) Uani 1 1 d .

loop_
_atom_site_aniso_label
_atom_site_aniso_U_11
_atom_site_aniso_U_22
_atom_site_aniso_U_33
_atom_site_aniso_U_23
_atom_site_aniso_U_13
_atom_site_aniso_U_12
Hg1 0.0343(2) 0.0658(3) 0.0499(3) 0.0155(2) 0.01098(17) 0.01152(17)
Cl1 0.0449(14) 0.0599(16) 0.0619(18) 0.0255(14) 0.0084(13) 0.0056(12)
Cl2 0.0442(13) 0.0504(14) 0.0469(15) 0.0154(12) 0.0091(11) -0.0019(11)
S1 0.0403(13) 0.0564(16) 0.0540(17) 0.0292(14) 0.0160(12) 0.0147(11)
O1 0.032(3) 0.046(4) 0.043(4) 0.017(3) 0.004(3) 0.001(3)
O2 0.028(4) 0.071(5) 0.050(5) 0.023(4) 0.001(3) 0.001(3)
N1 0.038(5) 0.053(5) 0.047(5) 0.017(4) 0.009(4) -0.002(4)
N2 0.033(4) 0.055(5) 0.038(5) 0.011(4) 0.008(4) 0.003(4)
N3 0.025(4) 0.060(5) 0.036(5) 0.020(4) 0.005(3) -0.003(3)
N4 0.029(4) 0.064(6) 0.053(6) 0.026(5) 0.005(4) 0.005(4)
C1 0.058(8) 0.080(10) 0.115(14) 0.020(9) 0.047(9) -0.005(7)
C2 0.053(7) 0.042(6) 0.068(8) 0.015(6) 0.022(6) 0.001(5)
C3 0.111(13) 0.069(9) 0.061(9) 0.016(8) -0.013(9) 0.029(8)
C4 0.058(6) 0.047(6) 0.037(6) 0.010(5) 0.018(5) 0.004(5)
C5 0.043(5) 0.039(5) 0.038(6) 0.014(5) 0.009(4) 0.006(4)
C6 0.036(5) 0.045(5) 0.032(5) 0.009(4) -0.001(4) 0.004(4)
C7 0.033(4) 0.029(4) 0.038(5) -0.001(4) 0.009(4) 0.000(3)
C8 0.030(5) 0.042(5) 0.043(6) 0.006(5) 0.007(4) 0.004(4)
C9 0.034(5) 0.066(7) 0.039(6) 0.020(5) 0.000(4) 0.009(5)
C10 0.033(5) 0.051(6) 0.048(6) 0.009(5) 0.007(4) -0.007(4)
C11 0.037(5) 0.062(7) 0.034(6) 0.015(5) 0.005(4) 0.005(5)
C12 0.029(4) 0.045(5) 0.032(5) 0.010(4) 0.000(4) 0.004(4)
C13 0.041(5) 0.036(5) 0.037(5) 0.009(4) 0.008(4) 0.003(4)
C14 0.028(4) 0.056(6) 0.037(6) 0.008(5) 0.010(4) 0.004(4)
C15 0.024(4) 0.037(5) 0.037(5) 0.011(4) 0.005(4) 0.004(3)

loop_
_atom_type_symbol
_atom_type_description
_atom_type_scat_dispersion_real
_atom_type_scat_dispersion_imag
_atom_type_scat_source
C C 0.0033 0.0016 'International Tables Vol C Tables 4.2.6.8 and 6.1.1.4'
H H 0.0000 0.0000 'International Tables Vol C Tables 4.2.6.8 and 6.1.1.4'
Cl Cl 0.1484 0.1585 'International Tables Vol C Tables 4.2.6.8 and 6.1.1.4'
Hg Hg -2.3894 9.2266 'International Tables Vol C Tables 4.2.6.8 and 6.1.1.4'
N N 0.0061 0.0033 'International Tables Vol C Tables 4.2.6.8 and 6.1.1.4'
O O 0.0106 0.0060 'International Tables Vol C Tables 4.2.6.8 and 6.1.1.4'
S S 0.1246 0.1234 'International Tables Vol C Tables 4.2.6.8 and 6.1.1.4'

loop_
_geom_angle_atom_site_label_1
_geom_angle_atom_site_label_2
_geom_angle_atom_site_label_3
_geom_angle
_geom_angle_site_symmetry_1
_geom_angle_site_symmetry_3
Cl1 Hg1 S1 139.30(10) . .
Cl1 Hg1 Cl2 112.80(9) . .
S1 Hg1 Cl2 104.80(9) . .
Cl1 Hg1 Cl2 95.50(10) . 2_674
S1 Hg1 Cl2 98.53(10) . 2_674
Cl2 Hg1 Cl2 91.62(8) . 2_674
Cl1 Hg1 Hg1 109.59(9) . 2_674
S1 Hg1 Hg1 106.57(8) . 2_674
Cl2 Hg1 Hg1 48.88(7) . 2_674
Cl2 Hg1 Hg1 42.75(5) 2_674 2_674
Hg1 Cl2 Hg1 88.38(8) . 2_674
C15 S1 Hg1 100.8(3) . .
C13 O1 C7 122.7(8) . .
C5 N1 C4 122.2(8) . .
C5 N1 C2 120.5(9) . .
C4 N1 C2 117.3(9) . .
C14 N2 N3 115.3(8) . .
C15 N3 N2 118.6(8) . .
C15 N3 H3A 120.7 . .
N2 N3 H3A 120.7 . .
C15 N4 H4A 120.0 . .
C15 N4 H4B 120.0 . .
H4A N4 H4B 120.0 . .
C2 C1 H1A 109.5 . .
C2 C1 H1B 109.5 . .
H1A C1 H1B 109.5 . .
C2 C1 H1C 109.5 . .
H1A C1 H1C 109.5 . .
H1B C1 H1C 109.5 . .
N1 C2 C1 113.2(10) . .
N1 C2 H2B 108.9 . .
C1 C2 H2B 108.9 . .
N1 C2 H2C 108.9 . .
C1 C2 H2C 108.9 . .
H2B C2 H2C 107.8 . .
C4 C3 H3B 109.5 . .
C4 C3 H3C 109.5 . .
H3B C3 H3C 109.5 . .
C4 C3 H3D 109.5 . .
H3B C3 H3D 109.5 . .
H3C C3 H3D 109.5 . .
N1 C4 C3 111.8(10) . .
N1 C4 H4C 109.3 . .
C3 C4 H4C 109.3 . .
N1 C4 H4D 109.3 . .
C3 C4 H4D 109.3 . .
H4C C4 H4D 107.9 . .
N1 C5 C10 122.1(9) . .
N1 C5 C6 119.9(9) . .
C10 C5 C6 118.0(9) . .
C7 C6 C5 119.7(9) . .
C7 C6 H6A 120.1 . .
C5 C6 H6A 120.1 . .
C6 C7 O1 116.9(9) . .
C6 C7 C8 124.0(9) . .
O1 C7 C8 119.0(8) . .
C7 C8 C11 119.4(9) . .
C7 C8 C9 115.4(9) . .
C11 C8 C9 125.2(9) . .
C10 C9 C8 122.6(9) . .
C10 C9 H9A 118.7 . .
C8 C9 H9A 118.7 . .
C9 C10 C5 120.3(9) . .
C9 C10 H10A 119.8 . .
C5 C10 H10A 119.8 . .
C12 C11 C8 121.5(9) . .
C12 C11 H11A 119.3 . .
C8 C11 H11A 119.3 . .
C11 C12 C14 124.9(9) . .
C11 C12 C13 119.4(9) . .
C14 C12 C13 115.7(8) . .
O2 C13 O1 117.4(9) . .
O2 C13 C12 125.0(9) . .
O1 C13 C12 117.5(8) . .
N2 C14 C12 121.2(8) . .
N2 C14 H14A 119.4 . .
C12 C14 H14A 119.4 . .
N4 C15 N3 120.9(9) . .
N4 C15 S1 118.6(7) . .
N3 C15 S1 120.6(7) . .

loop_
_geom_bond_atom_site_label_1
_geom_bond_atom_site_label_2
_geom_bond_distance
_geom_bond_site_symmetry_2
Hg1 Cl1 2.385(3) .
Hg1 S1 2.411(3) .
Hg1 Cl2 2.562(3) .
Hg1 Cl2 2.843(3) 2_674
Hg1 Hg1 3.7732(13) 2_674
Cl2 Hg1 2.843(3) 2_674
S1 C15 1.731(9) .
O1 C13 1.364(11) .
O1 C7 1.381(11) .
O2 C13 1.233(12) .
N1 C5 1.360(13) .
N1 C4 1.467(14) .
N1 C2 1.482(13) .
N2 C14 1.275(13) .
N2 N3 1.392(11) .
N3 C15 1.310(12) .
N3 H3A 0.8600 .
N4 C15 1.295(11) .
N4 H4A 0.8600 .
N4 H4B 0.8600 .
C1 C2 1.525(18) .
C1 H1A 0.9600 .
C1 H1B 0.9600 .
C1 H1C 0.9600 .
C2 H2B 0.9700 .
C2 H2C 0.9700 .
C3 C4 1.501(19) .
C3 H3B 0.9600 .
C3 H3C 0.9600 .
C3 H3D 0.9600 .
C4 H4C 0.9700 .
C4 H4D 0.9700 .
C5 C10 1.403(15) .
C5 C6 1.412(14) .
C6 C7 1.363(14) .
C6 H6A 0.9300 .
C7 C8 1.396(14) .
C8 C11 1.401(14) .
C8 C9 1.405(14) .
C9 C10 1.380(15) .
C9 H9A 0.9300 .
C10 H10A 0.9300 .
C11 C12 1.350(13) .
C11 H11A 0.9300 .
C12 C14 1.443(13) .
C12 C13 1.458(13) .
C14 H14A 0.9300 .

loop_
_geom_hbond_atom_site_label_D
_geom_hbond_atom_site_label_H
_geom_hbond_atom_site_label_A
_geom_hbond_distance_DH
_geom_hbond_distance_HA
_geom_hbond_distance_DA
_geom_hbond_angle_DHA
_geom_hbond_site_symmetry_A
N3 H3A O2 0.86 2.08 2.847(10) 148.8 2_675
N4 H4A Cl1 0.86 2.49 3.264(9) 149.6 1_455
N4 H4B Cl2 0.86 2.51 3.262(9) 146.4 1_455
